data_7123089
loop_
_publ_author_name
'Qiao, Yusen'
'Cheisson, Thibault'
'Manor, Brian'
'Carroll, Patrick'
'Schelter, Eric J.'

_publ_section_title
;
 A Strategy to Improve the Performance of Cerium(III) Photocatalysts
;
_journal_name_full 'Chemical Communications'
_journal_paper_doi 10.1039/C9CC00282K
_journal_year 2019
_chemical_formula_moiety 'C33 H82 Ce N7 Si5'
_chemical_formula_sum 'C33 H82 Ce N7 Si5'
_chemical_formula_weight 857.62
_space_group_crystal_system monoclinic
_space_group_IT_number 15
_space_group_name_Hall '-C 2yc'
_space_group_name_H-M_alt 'C 1 2/c 1'
_symmetry_space_group_name_Hall '-C 2yc'
_symmetry_space_group_name_H-M 'C 1 2/c 1'
_atom_sites_solution_hydrogens geom
_atom_sites_solution_primary direct
_audit_creation_date 2017-09-28
_audit_creation_method
;
Olex2 1.2
(compiled 2017.08.10 svn.r3458 for OlexSys, GUI svn.r5381)
;
_audit_update_record
;
2018-12-05 deposited with the CCDC.    2019-02-28 downloaded from the CCDC.
;
_cell_angle_alpha 90
_cell_angle_beta 108.124(4)
_cell_angle_gamma 90
_cell_formula_units_Z 4
_cell_length_a 27.5818(19)
_cell_length_b 11.4017(7)
_cell_length_c 16.4584(11)
_cell_measurement_reflns_used 9852
_cell_measurement_temperature 100
_cell_measurement_theta_max 27.51
_cell_measurement_theta_min 2.20
_cell_volume 4919.0(6)
_computing_data_collection 'Bruker APEX2 v2014.11-0'
_computing_data_reduction 'Bruker SAINT v8.34A'
_computing_publication_material 'Olex2 (Dolomanov et al., 2009)'
_computing_structure_refinement 'XL (Sheldrick, 2008)'
_computing_structure_solution 'ShelXS (Sheldrick, 2008)'
_diffrn_ambient_temperature 100
_diffrn_measured_fraction_theta_full 1.000
_diffrn_measured_fraction_theta_max 0.999
_diffrn_measurement_device 'CCD area detector'
_diffrn_measurement_device_type 'Bruker APEXII'
_diffrn_measurement_method '\w and \f scans'
_diffrn_radiation_monochromator graphite
_diffrn_radiation_type MoK\a
_diffrn_radiation_wavelength 0.71073
_diffrn_reflns_av_R_equivalents 0.0549
_diffrn_reflns_av_unetI/netI 0.0296
_diffrn_reflns_Laue_measured_fraction_full 1.000
_diffrn_reflns_Laue_measured_fraction_max 0.999
_diffrn_reflns_limit_h_max 35
_diffrn_reflns_limit_h_min -35
_diffrn_reflns_limit_k_max 14
_diffrn_reflns_limit_k_min -14
_diffrn_reflns_limit_l_max 21
_diffrn_reflns_limit_l_min -21
_diffrn_reflns_number 76782
_diffrn_reflns_point_group_measured_fraction_full 1.000
_diffrn_reflns_point_group_measured_fraction_max 0.999
_diffrn_reflns_theta_full 25.242
_diffrn_reflns_theta_max 27.554
_diffrn_reflns_theta_min 1.554
_diffrn_source 'sealed tube'
_exptl_absorpt_coefficient_mu 1.075
_exptl_absorpt_correction_T_max 0.7456
_exptl_absorpt_correction_T_min 0.6915
_exptl_absorpt_correction_type multi-scan
_exptl_absorpt_process_details 'SADABS v2014/4'
_exptl_crystal_colour yellow
_exptl_crystal_density_diffrn 1.158
_exptl_crystal_description block
_exptl_crystal_F_000 1828
_exptl_crystal_size_max 0.11
_exptl_crystal_size_mid 0.09
_exptl_crystal_size_min 0.07
_refine_diff_density_max 0.556
_refine_diff_density_min -0.487
_refine_diff_density_rms 0.071
_refine_ls_extinction_method none
_refine_ls_goodness_of_fit_ref 1.105
_refine_ls_hydrogen_treatment constr
_refine_ls_matrix_type full
_refine_ls_number_parameters 219
_refine_ls_number_reflns 5678
_refine_ls_number_restraints 5
_refine_ls_restrained_S_all 1.105
_refine_ls_R_factor_all 0.0327
_refine_ls_R_factor_gt 0.0246
_refine_ls_shift/su_max 0.003
_refine_ls_shift/su_mean 0.000
_refine_ls_structure_factor_coef Fsqd
_refine_ls_weighting_details 'w=1/[\s^2^(Fo^2^)+(0.0204P)^2^+4.3098P] where P=(Fo^2^+2Fc^2^)/3'
_refine_ls_weighting_scheme calc
_refine_ls_wR_factor_gt 0.0498
_refine_ls_wR_factor_ref 0.0518
_reflns_number_gt 5007
_reflns_number_total 5678
_reflns_threshold_expression 'I > 2\s(I)'
_cod_data_source_file c9cc00282k2.cif
_cod_data_source_block 40165
_cod_database_code 7123089
_shelx_shelxl_version_number 2017/1
_shelx_estimated_absorpt_t_max 0.929
_shelx_estimated_absorpt_t_min 0.891

loop_
_space_group_symop_operation_xyz
'x, y, z'
'-x, y, -z+1/2'
'x+1/2, y+1/2, z'
'-x+1/2, y+1/2, -z+1/2'
'-x, -y, -z'
'x, -y, z-1/2'
'-x+1/2, -y+1/2, -z'
'x+1/2, -y+1/2, z-1/2'

loop_
_atom_site_label
_atom_site_type_symbol
_atom_site_fract_x
_atom_site_fract_y
_atom_site_fract_z
_atom_site_U_iso_or_equiv
_atom_site_adp_type
_atom_site_occupancy
_atom_site_site_symmetry_order
_atom_site_calc_flag
_atom_site_refinement_flags_posn
_atom_site_refinement_flags_adp
_atom_site_refinement_flags_occupancy
_atom_site_disorder_assembly
_atom_site_disorder_group
Ce1 Ce 0.500000 0.72851(2) 0.250000 0.01065(5) Uani 1 2 d S T P A .
Si1 Si 0.69626(2) 0.81323(5) 0.27849(3) 0.01858(12) Uani 1 1 d . . . . .
Si2 Si 0.66547(2) 1.02901(5) 0.36285(3) 0.01934(12) Uani 1 1 d . . . . .
N1 N 0.56506(5) 0.85449(13) 0.22011(9) 0.0140(3) Uani 1 1 d . . . . .
N2 N 0.58734(5) 0.78020(13) 0.35303(9) 0.0146(3) Uani 1 1 d . . . . .
N3 N 0.65136(5) 0.89248(13) 0.31202(9) 0.0144(3) Uani 1 1 d . . . . .
N4 N 0.500000 0.5236(2) 0.250000 0.0323(6) Uani 1 2 d S T P . .
C1 C 0.60105(7) 0.84265(15) 0.29551(11) 0.0129(4) Uani 1 1 d . . . . .
C2 C 0.62396(7) 0.74375(16) 0.43402(11) 0.0174(4) Uani 1 1 d . . . . .
H2 H 0.656754 0.786770 0.442380 0.021 Uiso 1 1 calc R . . . .
C3 C 0.60359(8) 0.7728(2) 0.50795(11) 0.0247(4) Uani 1 1 d . . . . .
H3a H 0.596955 0.857195 0.508297 0.037 Uiso 1 1 calc GR . . . .
H3b H 0.628898 0.750275 0.562097 0.037 Uiso 1 1 calc GR . . . .
H3c H 0.571841 0.729525 0.500894 0.037 Uiso 1 1 calc GR . . . .
C4 C 0.63388(8) 0.61248(17) 0.43266(13) 0.0264(5) Uani 1 1 d . . . . .
H4a H 0.601560 0.569899 0.420920 0.040 Uiso 1 1 calc GR . . . .
H4b H 0.657085 0.588083 0.488276 0.040 Uiso 1 1 calc GR . . . .
H4c H 0.649366 0.594978 0.387916 0.040 Uiso 1 1 calc GR . . . .
C5 C 0.56928(7) 0.93677(16) 0.15487(11) 0.0168(4) Uani 1 1 d . . . . .
H5 H 0.606148 0.952911 0.163211 0.020 Uiso 1 1 calc R . . . .
C6 C 0.54531(8) 0.88265(18) 0.06712(11) 0.0242(4) Uani 1 1 d . . . . .
H6a H 0.563924 0.811213 0.062082 0.036 Uiso 1 1 calc GR . . . .
H6b H 0.546957 0.938751 0.022936 0.036 Uiso 1 1 calc GR . . . .
H6c H 0.509596 0.863107 0.059743 0.036 Uiso 1 1 calc GR . . . .
C7 C 0.54242(8) 1.05160(18) 0.16172(13) 0.0275(5) Uani 1 1 d . . . . .
H7a H 0.506049 1.036604 0.151802 0.041 Uiso 1 1 calc GR . . . .
H7b H 0.546492 1.107059 0.118818 0.041 Uiso 1 1 calc GR . . . .
H7c H 0.557470 1.084907 0.218952 0.041 Uiso 1 1 calc GR . . . .
C8 C 0.66397(8) 0.6968(2) 0.20203(14) 0.0319(5) Uani 1 1 d . . . . .
H8a H 0.645263 0.644847 0.229169 0.048 Uiso 1 1 calc GR . . . .
H8b H 0.689505 0.651330 0.185380 0.048 Uiso 1 1 calc GR . . . .
H8c H 0.640084 0.732826 0.151157 0.048 Uiso 1 1 calc GR . . . .
C9 C 0.73094(9) 0.9110(2) 0.22514(17) 0.0421(6) Uani 1 1 d . . . . .
H9a H 0.706352 0.951839 0.177507 0.063 Uiso 1 1 calc GR . . . .
H9b H 0.753999 0.864098 0.203385 0.063 Uiso 1 1 calc GR . . . .
H9c H 0.750754 0.968643 0.266366 0.063 Uiso 1 1 calc GR . . . .
C10 C 0.74441(8) 0.7403(2) 0.37065(14) 0.0320(5) Uani 1 1 d . . . . .
H10a H 0.763434 0.800090 0.410773 0.048 Uiso 1 1 calc GR . . . .
H10b H 0.768083 0.694457 0.349599 0.048 Uiso 1 1 calc GR . . . .
H10c H 0.726929 0.688195 0.399835 0.048 Uiso 1 1 calc GR . . . .
C11 C 0.61483(9) 1.07098(19) 0.40895(15) 0.0327(5) Uani 1 1 d . . . . .
H11a H 0.581364 1.058110 0.366518 0.049 Uiso 1 1 calc GR . . . .
H11b H 0.618529 1.154010 0.425099 0.049 Uiso 1 1 calc GR . . . .
H11c H 0.617753 1.023070 0.459693 0.049 Uiso 1 1 calc GR . . . .
C12 C 0.72772(9) 1.0244(2) 0.44978(16) 0.0423(6) Uani 1 1 d . . . . .
H12a H 0.726099 0.965952 0.492505 0.063 Uiso 1 1 calc GR . . . .
H12b H 0.734977 1.101712 0.476896 0.063 Uiso 1 1 calc GR . . . .
H12c H 0.754846 1.003160 0.425675 0.063 Uiso 1 1 calc GR . . . .
C13 C 0.67224(9) 1.14702(19) 0.28802(16) 0.0361(5) Uani 1 1 d . . . . .
H13a H 0.703944 1.135134 0.274083 0.054 Uiso 1 1 calc GR . . . .
H13b H 0.673149 1.223728 0.315320 0.054 Uiso 1 1 calc GR . . . .
H13c H 0.643170 1.143980 0.235483 0.054 Uiso 1 1 calc GR . . . .
Si3 Si 0.51993(10) 0.4531(2) 0.18792(14) 0.0189(2) Uani 0.5 1 d . . . A -1
C15 C 0.47729(17) 0.3382(3) 0.1209(3) 0.0189(2) Uani 0.5 1 d . . . A -1
H15a H 0.474317 0.272230 0.157235 0.028 Uiso 0.5 1 calc GR . . A -1
H15b H 0.491814 0.310472 0.077048 0.028 Uiso 0.5 1 calc GR . . A -1
H15c H 0.443431 0.371670 0.093287 0.028 Uiso 0.5 1 calc GR . . A -1
C16 C 0.58344(17) 0.3817(4) 0.2341(3) 0.0189(2) Uani 0.5 1 d . . . A -1
H16a H 0.607477 0.437987 0.270272 0.028 Uiso 0.5 1 calc GR . . A -1
H16b H 0.596154 0.355494 0.187795 0.028 Uiso 0.5 1 calc GR . . A -1
H16c H 0.580042 0.313944 0.268657 0.028 Uiso 0.5 1 calc GR . . A -1
C17 C 0.5288(3) 0.5760(4) 0.1140(4) 0.0189(2) Uani 0.5 1 d . . . A -1
H17a H 0.495720 0.612754 0.085535 0.028 Uiso 0.5 1 calc GR . . A -1
H17b H 0.542678 0.542964 0.070981 0.028 Uiso 0.5 1 calc GR . . A -1
H17c H 0.552380 0.634897 0.147870 0.028 Uiso 0.5 1 calc GR . . A -1
C14' C 0.4763(4) 0.4670(9) 0.3202(5) 0.0189(2) Uani 0.5 1 d D . . A -2
C15' C 0.42309(17) 0.4142(4) 0.2811(3) 0.0189(2) Uani 0.5 1 d D . . A -2
H15a' H 0.399409 0.475507 0.250936 0.028 Uiso 0.5 1 calc GR . . A -2
H15b' H 0.411277 0.381284 0.326670 0.028 Uiso 0.5 1 calc GR . . A -2
H15c' H 0.424515 0.352021 0.240839 0.028 Uiso 0.5 1 calc GR . . A -2
C16' C 0.51117(17) 0.3695(3) 0.3730(3) 0.0189(2) Uani 0.5 1 d D . . A -2
H16a' H 0.513358 0.304839 0.335062 0.028 Uiso 0.5 1 calc GR . . A -2
H16b' H 0.496852 0.340534 0.416746 0.028 Uiso 0.5 1 calc GR . . A -2
H16c' H 0.545336 0.401372 0.400605 0.028 Uiso 0.5 1 calc GR . . A -2
C17' C 0.4719(3) 0.5565(4) 0.3861(4) 0.0189(2) Uani 0.5 1 d D . . A -2
H17a' H 0.505595 0.589277 0.415546 0.028 Uiso 0.5 1 calc GR . . A -2
H17b' H 0.458305 0.518205 0.427737 0.028 Uiso 0.5 1 calc GR . . A -2
H17c' H 0.448764 0.619643 0.357299 0.028 Uiso 0.5 1 calc GR . . A -2

loop_
_atom_site_aniso_label
_atom_site_aniso_U_11
_atom_site_aniso_U_22
_atom_site_aniso_U_33
_atom_site_aniso_U_23
_atom_site_aniso_U_13
_atom_site_aniso_U_12
Ce1 0.00941(7) 0.00977(7) 0.01217(7) 0.000 0.00248(5) 0.000
Si1 0.0119(3) 0.0220(3) 0.0230(3) -0.0004(2) 0.0072(2) 0.0012(2)
Si2 0.0128(3) 0.0169(3) 0.0264(3) -0.0013(2) 0.0033(2) -0.0006(2)
N1 0.0105(7) 0.0167(8) 0.0141(7) 0.0036(6) 0.0030(6) -0.0010(6)
N2 0.0107(7) 0.0195(8) 0.0123(7) 0.0026(6) 0.0017(6) -0.0005(6)
N3 0.0084(7) 0.0169(8) 0.0184(7) 0.0013(6) 0.0047(6) -0.0003(6)
N4 0.0258(14) 0.0142(12) 0.0433(15) 0.000 -0.0091(12) 0.000
C1 0.0115(9) 0.0114(8) 0.0172(9) -0.0005(7) 0.0065(7) 0.0013(7)
C2 0.0120(9) 0.0239(11) 0.0143(8) 0.0039(7) 0.0012(7) -0.0018(7)
C3 0.0211(10) 0.0370(11) 0.0148(9) 0.0025(9) 0.0040(7) -0.0003(9)
C4 0.0216(11) 0.0259(11) 0.0257(10) 0.0067(8) -0.0012(8) 0.0036(8)
C5 0.0118(9) 0.0207(10) 0.0178(9) 0.0064(7) 0.0047(7) -0.0011(7)
C6 0.0263(11) 0.0295(11) 0.0163(9) 0.0069(8) 0.0058(8) -0.0035(9)
C7 0.0302(12) 0.0245(11) 0.0272(11) 0.0103(9) 0.0080(9) 0.0059(9)
C8 0.0243(11) 0.0341(13) 0.0369(12) -0.0100(9) 0.0087(10) 0.0058(9)
C9 0.0394(14) 0.0375(14) 0.0640(17) 0.0050(12) 0.0374(13) 0.0033(11)
C10 0.0200(10) 0.0388(13) 0.0347(11) -0.0023(10) 0.0048(9) 0.0099(9)
C11 0.0344(13) 0.0255(11) 0.0452(13) -0.0085(10) 0.0223(11) -0.0018(10)
C12 0.0325(13) 0.0326(13) 0.0478(14) -0.0098(11) -0.0078(11) 0.0008(10)
C13 0.0375(14) 0.0222(11) 0.0526(15) 0.0027(10) 0.0197(12) -0.0055(10)
Si3 0.0246(5) 0.0112(7) 0.0205(5) -0.0015(5) 0.0064(3) 0.0007(5)
C15 0.0246(5) 0.0112(7) 0.0205(5) -0.0015(5) 0.0064(3) 0.0007(5)
C16 0.0246(5) 0.0112(7) 0.0205(5) -0.0015(5) 0.0064(3) 0.0007(5)
C17 0.0246(5) 0.0112(7) 0.0205(5) -0.0015(5) 0.0064(3) 0.0007(5)
C14' 0.0246(5) 0.0112(7) 0.0205(5) -0.0015(5) 0.0064(3) 0.0007(5)
C15' 0.0246(5) 0.0112(7) 0.0205(5) -0.0015(5) 0.0064(3) 0.0007(5)
C16' 0.0246(5) 0.0112(7) 0.0205(5) -0.0015(5) 0.0064(3) 0.0007(5)
C17' 0.0246(5) 0.0112(7) 0.0205(5) -0.0015(5) 0.0064(3) 0.0007(5)

loop_
_atom_type_symbol
_atom_type_description
_atom_type_scat_dispersion_real
_atom_type_scat_dispersion_imag
_atom_type_scat_source
C C 0.0033 0.0016 'International Tables Vol C Tables 4.2.6.8 and 6.1.1.4'
H H 0.0000 0.0000 'International Tables Vol C Tables 4.2.6.8 and 6.1.1.4'
Ce Ce -0.2486 2.6331 'International Tables Vol C Tables 4.2.6.8 and 6.1.1.4'
N N 0.0061 0.0033 'International Tables Vol C Tables 4.2.6.8 and 6.1.1.4'
Si Si 0.0817 0.0704 'International Tables Vol C Tables 4.2.6.8 and 6.1.1.4'

loop_
_geom_angle_atom_site_label_1
_geom_angle_atom_site_label_2
_geom_angle_atom_site_label_3
_geom_angle
_geom_angle_site_symmetry_1
_geom_angle_site_symmetry_3
N1 Ce1 N1 108.70(7) . 2_655
N1 Ce1 N2 109.20(5) 2_655 .
N1 Ce1 N2 53.23(5) . .
N4 Ce1 N1 125.65(4) . 2_655
N4 Ce1 N1 125.65(4) . .
N4 Ce1 N2 103.38(3) . .
N3 Si1 C8 110.17(9) . .
N3 Si1 C9 110.92(9) . .
N3 Si1 C10 111.48(9) . .
C8 Si1 C9 108.53(12) . .
C8 Si1 C10 107.57(10) . .
C9 Si1 C10 108.05(11) . .
N3 Si2 C11 109.99(9) . .
N3 Si2 C12 110.88(9) . .
N3 Si2 C13 112.16(9) . .
C11 Si2 C12 109.01(12) . .
C11 Si2 C13 109.07(11) . .
C12 Si2 C13 105.59(12) . .
C1 N1 Ce1 97.63(11) . .
C1 N1 C5 122.95(15) . .
C5 N1 Ce1 138.78(11) . .
C1 N2 Ce1 93.98(10) . .
C1 N2 C2 122.21(15) . .
C2 N2 Ce1 141.68(11) . .
Si2 N3 Si1 122.26(9) . .
C1 N3 Si1 117.96(11) . .
C1 N3 Si2 119.78(11) . .
Si3 N4 Ce1 121.67(10) . .
Si3 N4 C14' 125.0(3) . .
C14' N4 Ce1 113.4(3) . .
N1 C1 Ce1 55.80(9) . .
N1 C1 N3 121.92(15) . .
N2 C1 Ce1 59.32(9) . .
N2 C1 N1 114.99(15) . .
N2 C1 N3 123.08(15) . .
N3 C1 Ce1 175.03(12) . .
N2 C2 C3 110.13(15) . .
N2 C2 C4 110.04(15) . .
C4 C2 C3 109.70(16) . .
N1 C5 C6 109.15(15) . .
N1 C5 C7 110.24(15) . .
C6 C5 C7 109.93(16) . .
N4 Si3 Ce1 35.80(9) . .
N4 Si3 C15 118.06(19) . .
N4 Si3 C16 116.34(18) . .
N4 Si3 C17 100.5(3) . .
C15 Si3 Ce1 133.83(17) . .
C15 Si3 C16 105.8(2) . .
C15 Si3 C17 108.5(3) . .
C16 Si3 Ce1 119.99(16) . .
C17 Si3 Ce1 65.2(2) . .
C17 Si3 C16 106.8(3) . .
C15' C14' N4 113.7(5) . .
C15' C14' C16' 107.4(7) . .
C15' C14' C17' 106.4(6) . .
C16' C14' N4 111.6(5) . .
C16' C14' C17' 104.8(6) . .
C17' C14' N4 112.3(8) . .

loop_
_geom_bond_atom_site_label_1
_geom_bond_atom_site_label_2
_geom_bond_distance
_geom_bond_site_symmetry_2
Ce1 N1 2.4646(15) .
Ce1 N1 2.4647(15) 2_655
Ce1 N2 2.5465(14) .
Ce1 N4 2.337(2) .
Si1 N3 1.7550(16) .
Si1 C8 1.855(2) .
Si1 C9 1.858(2) .
Si1 C10 1.871(2) .
Si2 N3 1.7526(16) .
Si2 C11 1.848(2) .
Si2 C12 1.863(2) .
Si2 C13 1.872(2) .
N1 C1 1.333(2) .
N1 C5 1.457(2) .
N2 C1 1.330(2) .
N2 C2 1.460(2) .
N3 C1 1.445(2) .
N4 Si3 1.530(3) .
N4 C14' 1.626(11) .
C2 C3 1.527(3) .
C2 C4 1.523(3) .
C5 C6 1.520(3) .
C5 C7 1.526(3) .
Si3 C15 1.874(4) .
Si3 C16 1.866(5) .
Si3 C17 1.920(6) .
C14' C15' 1.532(11) .
C14' C16' 1.547(9) .
C14' C17' 1.521(9) .
